data_1552851
loop_
_publ_author_name
'Das, Partha P.'
'Mugnaioli, Enrico'
'Nicolopoulos, Stavros'
'Tossi, Camilla'
'Gemmi, Mauro'
'Galanis, Athanasios'
'Borodi, Gheorghe'
'Pop, Mihaela M.'

_publ_section_title
;
 Crystal Structures of Two Important Pharmaceuticals Solved by 3D
 Precession Electron Diffraction Tomography
;
_journal_issue 10
_journal_name_full 'Organic Process Research &amp; Development'
_journal_page_first 1365
_journal_paper_doi 10.1021/acs.oprd.8b00149
_journal_volume 22
_journal_year 2018
_chemical_formula_moiety 'C26 H25 Cl N2 O3'
_chemical_formula_sum 'C26 H25 Cl N2 O3'
_chemical_formula_weight 448.93
_space_group_crystal_system monoclinic
_space_group_IT_number 14
_space_group_name_Hall '-P 2yn'
_space_group_name_H-M_alt 'P 1 21/n 1'
_atom_sites_solution_hydrogens geom
_atom_sites_solution_primary direct
_atom_sites_solution_secondary difmap
_audit_creation_date 2017-08-01
_audit_creation_method
;
Olex2 1.2
(compiled 2017.07.20 svn.r3457 for OlexSys, GUI svn.r5370)
;
_cell_angle_alpha 90.00
_cell_angle_beta 108.118(15)
_cell_angle_gamma 90.00
_cell_formula_units_Z 4
_cell_length_a 7.6270(10)
_cell_length_b 38.007(4)
_cell_length_c 8.5629(12)
_cell_measurement_reflns_used 2357
_cell_measurement_temperature 293(2)
_cell_measurement_theta_max 71.2139
_cell_measurement_theta_min 4.6500
_cell_volume 2359.1(6)
_computing_cell_refinement
;
CrysAlisPro, Oxford Diffraction Ltd.,
Version 1.171.34.44 (release 25-10-2010 CrysAlis171 .NET)
(compiled Oct 25 2010,18:11:34)
;
_computing_data_collection
;
CrysAlisPro, Oxford Diffraction Ltd.,
Version 1.171.34.44 (release 25-10-2010 CrysAlis171 .NET)
(compiled Oct 25 2010,18:11:34)
;
_computing_data_reduction
;
CrysAlisPro, Oxford Diffraction Ltd.,
Version 1.171.34.44 (release 25-10-2010 CrysAlis171 .NET)
(compiled Oct 25 2010,18:11:34)
;
_computing_molecular_graphics 'Olex2 (Dolomanov et al., 2009)'
_computing_publication_material 'Olex2 (Dolomanov et al., 2009)'
_computing_structure_refinement 'ShelXL (Sheldrick, 2015)'
_computing_structure_solution 'ShelXS (Sheldrick, 2008)'
_diffrn_ambient_temperature 293(2)
_diffrn_detector_area_resol_mean 16.4335
_diffrn_measured_fraction_theta_full 0.972
_diffrn_measured_fraction_theta_max 0.972
_diffrn_measurement_details
;
#__ type_ start__ end____ width___ exp.time_
  1 omega  -55.00  -29.00   1.0000    1.5000
omega____ theta____ kappa____ phi______ frames
    -        0.0000  -74.0000  160.0000 26

#__ type_ start__ end____ width___ exp.time_
  2 omega  -71.00   37.00   1.0000    1.5000
omega____ theta____ kappa____ phi______ frames
    -        0.0000  -77.0000 -120.0000 108

#__ type_ start__ end____ width___ exp.time_
  3 omega  -61.00  -10.00   1.0000    1.5000
omega____ theta____ kappa____ phi______ frames
    -      -56.8839  125.0000   90.0000 51

#__ type_ start__ end____ width___ exp.time_
  4 omega -128.00   24.00   1.0000    1.5000
omega____ theta____ kappa____ phi______ frames
    -      -56.8839   15.0000   30.0000 152

#__ type_ start__ end____ width___ exp.time_
  5 omega  -80.00  -15.00   1.0000    1.5000
omega____ theta____ kappa____ phi______ frames
    -      -56.8839  125.0000   30.0000 65

#__ type_ start__ end____ width___ exp.time_
  6 omega    3.00   32.00   1.0000    1.5000
omega____ theta____ kappa____ phi______ frames
    -       56.8839  -45.0000  -60.0000 29

#__ type_ start__ end____ width___ exp.time_
  7 omega  -74.00    1.00   1.0000    1.5000
omega____ theta____ kappa____ phi______ frames
    -      -64.5000  112.0000 -180.0000 75

#__ type_ start__ end____ width___ exp.time_
  8 omega   41.00   76.00   1.0000    1.5000
omega____ theta____ kappa____ phi______ frames
    -      113.7677  -50.0000 -120.0000 35

#__ type_ start__ end____ width___ exp.time_
  9 omega  124.00  176.00   1.0000    1.5000
omega____ theta____ kappa____ phi______ frames
    -      113.7677  -25.0000    0.0000 52

#__ type_ start__ end____ width___ exp.time_
 10 omega  134.00  165.00   1.0000    1.5000
omega____ theta____ kappa____ phi______ frames
    -      113.7677   50.0000 -120.0000 31

#__ type_ start__ end____ width___ exp.time_
 11 omega  121.00  169.00   1.0000    1.5000
omega____ theta____ kappa____ phi______ frames
    -      113.7677   77.0000 -180.0000 48

#__ type_ start__ end____ width___ exp.time_
 12 omega   81.00  116.00   1.0000    1.5000
omega____ theta____ kappa____ phi______ frames
    -      113.7677   77.0000 -180.0000 35

#__ type_ start__ end____ width___ exp.time_
 13 omega   47.00   83.00   1.0000    1.5000
omega____ theta____ kappa____ phi______ frames
    -      113.7677  -50.0000   90.0000 36

#__ type_ start__ end____ width___ exp.time_
 14 omega   48.00   75.00   1.0000    1.5000
omega____ theta____ kappa____ phi______ frames
    -      113.7677  -50.0000  120.0000 27

#__ type_ start__ end____ width___ exp.time_
 15 omega  130.00  170.00   1.0000    1.5000
omega____ theta____ kappa____ phi______ frames
    -      113.7677  -25.0000   30.0000 40

#__ type_ start__ end____ width___ exp.time_
 16 omega   84.00  173.00   1.0000    1.5000
omega____ theta____ kappa____ phi______ frames
    -      113.7677   50.0000  -90.0000 89

#__ type_ start__ end____ width___ exp.time_
 17 omega  132.00  177.00   1.0000    1.5000
omega____ theta____ kappa____ phi______ frames
    -      113.7677  112.0000 -120.0000 45

#__ type_ start__ end____ width___ exp.time_
 18 omega  125.00  162.00   1.0000    1.5000
omega____ theta____ kappa____ phi______ frames
    -      113.7677  -25.0000  150.0000 37

#__ type_ start__ end____ width___ exp.time_
 19 omega   47.00   75.00   1.0000    1.5000
omega____ theta____ kappa____ phi______ frames
    -      113.7677  -50.0000  -90.0000 28

#__ type_ start__ end____ width___ exp.time_
 20 omega  138.00  163.00   1.0000    1.5000
omega____ theta____ kappa____ phi______ frames
    -      113.7677  -25.0000 -120.0000 25

#__ type_ start__ end____ width___ exp.time_
 21 omega   43.00   81.00   1.0000    1.5000
omega____ theta____ kappa____ phi______ frames
    -      113.7677  -50.0000   30.0000 38

#__ type_ start__ end____ width___ exp.time_
 22 omega  131.00  173.00   1.0000    1.5000
omega____ theta____ kappa____ phi______ frames
    -      113.7677  112.0000   60.0000 42
;
_diffrn_measurement_device_type 'SuperNova, Dual, Cu at zero, Eos'
_diffrn_measurement_method '\w scans'
_diffrn_orient_matrix_UB_11 0.1698160000
_diffrn_orient_matrix_UB_12 -0.0236652000
_diffrn_orient_matrix_UB_13 0.0213712000
_diffrn_orient_matrix_UB_21 0.1127593000
_diffrn_orient_matrix_UB_22 0.0233611000
_diffrn_orient_matrix_UB_23 0.1431036000
_diffrn_orient_matrix_UB_31 -0.0593444000
_diffrn_orient_matrix_UB_32 -0.0232100000
_diffrn_orient_matrix_UB_33 0.1222444000
_diffrn_radiation_monochromator mirror
_diffrn_radiation_type CuK\a
_diffrn_radiation_wavelength 1.54184
_diffrn_reflns_av_R_equivalents 0.0552
_diffrn_reflns_av_unetI/netI 0.0679
_diffrn_reflns_limit_h_max 9
_diffrn_reflns_limit_h_min -8
_diffrn_reflns_limit_k_max 39
_diffrn_reflns_limit_k_min -46
_diffrn_reflns_limit_l_max 10
_diffrn_reflns_limit_l_min -7
_diffrn_reflns_number 8042
_diffrn_reflns_theta_full 71.35
_diffrn_reflns_theta_max 71.35
_diffrn_reflns_theta_min 4.65
_diffrn_source 'SuperNova (Cu) X-ray Source'
_exptl_absorpt_coefficient_mu 1.670
_exptl_absorpt_correction_T_max 1.00000
_exptl_absorpt_correction_T_min 0.86970
_exptl_absorpt_correction_type multi-scan
_exptl_absorpt_process_details
;
CrysAlisPro, Oxford Diffraction Ltd.,
Version 1.171.34.44 (release 25-10-2010 CrysAlis171 .NET)
(compiled Oct 25 2010,18:11:34)
Empirical absorption correction using spherical harmonics,
 implemented in SCALE3 ABSPACK scaling algorithm.
;
_exptl_crystal_density_diffrn 1.264
_exptl_crystal_density_method 'not measured'
_exptl_crystal_description prism
_exptl_crystal_F_000 944
_refine_diff_density_max 0.361
_refine_diff_density_min -0.406
_refine_diff_density_rms 0.055
_refine_ls_extinction_method none
_refine_ls_goodness_of_fit_ref 1.176
_refine_ls_hydrogen_treatment constr
_refine_ls_matrix_type full
_refine_ls_number_parameters 296
_refine_ls_number_reflns 4468
_refine_ls_number_restraints 0
_refine_ls_restrained_S_all 1.176
_refine_ls_R_factor_all 0.1196
_refine_ls_R_factor_gt 0.0772
_refine_ls_shift/su_max 0.000
_refine_ls_shift/su_mean 0.000
_refine_ls_structure_factor_coef Fsqd
_refine_ls_weighting_details 'calc w=1/[\s^2^(Fo^2^)+(0.0981P)^2^+1.4416P] where P=(Fo^2^+2Fc^2^)/3'
_refine_ls_weighting_scheme calc
_refine_ls_wR_factor_gt 0.2324
_refine_ls_wR_factor_ref 0.2528
_reflns_number_gt 2954
_reflns_number_total 4468
_reflns_threshold_expression >2sigma(I)
_cod_data_source_file op8b00149_si_003.cif
_cod_data_source_block tolvaptan
_cod_original_cell_volume 2359.1(5)
_cod_database_code 1552851
_chemical_oxdiff_formula 'c26 h25 cl1 n2 o3'
_reflns_odcompleteness_completeness 99.35
_reflns_odcompleteness_iscentric 1
_reflns_odcompleteness_theta 66.97
_olex2_refinement_description
;
1. Fixed Uiso
 At 1.2 times of:
  All C(H) groups, All C(H,H) groups, All N(H) groups
 At 1.5 times of:
  All C(H,H,H) groups, All O(H) groups
2. Uiso/Uaniso restraints and constraints
Uanis(O3) = Uanis(O3A)
3. Others
 Sof(O3A)=1-FVAR(1)
 Sof(O3)=FVAR(1)
4.a Ternary CH refined with riding coordinates:
 C23(H23)
4.b Secondary CH2 refined with riding coordinates:
 C26(H26A,H26B), C24(H24A,H24B), C25(H25A,H25B)
4.c Aromatic/amide H refined with riding coordinates:
 N1(H1), C21(H21), C14(H14), C10(H10), C18(H18), C13(H13), C19(H19), C6(H6),
 C5(H5), C3(H3), C4(H4)
4.d Idealised Me refined as rotating group:
 C15(H15A,H15B,H15C), C1(H1A,H1B,H1C)
4.e Idealised tetrahedral OH refined as rotating group:
 O3(H3A)
;
_olex2_submission_special_instructions 'No special instructions were received'

loop_
_space_group_symop_id
_space_group_symop_operation_xyz
1 'x, y, z'
2 '-x+1/2, y+1/2, -z+1/2'
3 '-x, -y, -z'
4 'x-1/2, -y-1/2, z-1/2'

loop_
_atom_site_label
_atom_site_type_symbol
_atom_site_fract_x
_atom_site_fract_y
_atom_site_fract_z
_atom_site_U_iso_or_equiv
_atom_site_adp_type
_atom_site_occupancy
_atom_site_calc_flag
_atom_site_disorder_assembly
_atom_site_disorder_group
_atom_site_refinement_flags_posn
Cl1 Cl 0.1291(2) 0.07461(4) 0.31573(17) 0.0900(5) Uani 1 d . . .
O2 O 0.6739(5) 0.07931(7) -0.3432(4) 0.0702(9) Uani 1 d . . .
N1 N 0.3988(5) 0.22709(8) -0.1501(4) 0.0552(9) Uani 1 d . . .
H1 H 0.4701 0.2366 -0.0621 0.066 Uiso 1 calc . . R
C22 C 0.2319(5) 0.05119(9) -0.1009(5) 0.0454(9) Uani 1 d B . .
N2 N 0.5052(4) 0.05858(7) -0.1887(4) 0.0479(8) Uani 1 d . . .
O1 O 0.1519(5) 0.23713(8) -0.3719(4) 0.0829(11) Uani 1 d . . .
C21 C 0.1487(6) 0.05448(10) 0.0204(5) 0.0533(10) Uani 1 d . . .
H21 H 0.0301 0.0458 0.0029 0.064 Uiso 1 calc . . R
C20 C 0.2407(7) 0.07052(10) 0.1670(5) 0.0579(11) Uani 1 d . . .
C17 C 0.4110(5) 0.06375(9) -0.0699(5) 0.0465(9) Uani 1 d . . .
C9 C 0.4370(6) 0.19146(9) -0.1795(5) 0.0502(9) Uani 1 d . . .
C14 C 0.2998(6) 0.16787(9) -0.2575(5) 0.0539(10) Uani 1 d . . .
H14 H 0.1773 0.1750 -0.2965 0.065 Uiso 1 calc . . R
C10 C 0.6184(6) 0.18051(10) -0.1248(5) 0.0572(11) Uani 1 d . . .
H10 H 0.7096 0.1965 -0.0718 0.069 Uiso 1 calc . . R
C26 C 0.5409(6) 0.02136(9) -0.2239(5) 0.0546(10) Uani 1 d B . .
H26A H 0.5705 0.0080 -0.1226 0.065 Uiso 1 calc . . R
H26B H 0.6474 0.0206 -0.2629 0.065 Uiso 1 calc . . R
C18 C 0.5022(6) 0.07940(10) 0.0800(5) 0.0582(11) Uani 1 d . . .
H18 H 0.6225 0.0874 0.1007 0.070 Uiso 1 calc . . R
C16 C 0.5771(6) 0.08486(10) -0.2558(5) 0.0513(10) Uani 1 d . . .
C7 C 0.2609(6) 0.28420(10) -0.1824(5) 0.0566(11) Uani 1 d . . .
C12 C 0.5292(6) 0.12209(9) -0.2233(5) 0.0498(9) Uani 1 d . . .
C24 C 0.2113(6) -0.00007(10) -0.2975(5) 0.0543(10) Uani 1 d B . .
H24A H 0.2425 -0.0142 -0.1985 0.065 Uiso 1 calc . . R
H24B H 0.1193 -0.0128 -0.3827 0.065 Uiso 1 calc . . R
C23 C 0.1273(6) 0.03454(11) -0.2649(5) 0.0554(10) Uani 1 d . . .
H23 H 0.1307 0.0511 -0.3517 0.066 Uiso 1 calc A 1 R
C11 C 0.6685(6) 0.14607(10) -0.1468(5) 0.0558(10) Uani 1 d . . .
C13 C 0.3481(6) 0.13333(9) -0.2767(5) 0.0534(10) Uani 1 d . . .
H13 H 0.2558 0.1173 -0.3270 0.064 Uiso 1 calc . . R
C8 C 0.2643(6) 0.24724(10) -0.2445(5) 0.0538(10) Uani 1 d . . .
C19 C 0.4154(8) 0.08319(11) 0.1982(5) 0.0669(13) Uani 1 d . . .
H19 H 0.4751 0.0942 0.2975 0.080 Uiso 1 calc . . R
C25 C 0.3805(6) 0.00433(10) -0.3493(5) 0.0588(11) Uani 1 d . . .
H25A H 0.3486 0.0183 -0.4489 0.071 Uiso 1 calc B . R
H25B H 0.4188 -0.0187 -0.3757 0.071 Uiso 1 calc . . R
C15 C 0.8699(7) 0.13587(13) -0.0867(8) 0.0835(16) Uani 1 d . . .
H15A H 0.9109 0.1302 -0.1790 0.125 Uiso 1 calc . . GR
H15B H 0.8856 0.1157 -0.0159 0.125 Uiso 1 calc . . GR
H15C H 0.9413 0.1551 -0.0269 0.125 Uiso 1 calc . . GR
C6 C 0.4038(8) 0.30629(11) -0.1796(7) 0.0779(15) Uani 1 d . . .
H6 H 0.5006 0.2981 -0.2140 0.093 Uiso 1 calc . . R
C5 C 0.4056(12) 0.34063(14) -0.1260(8) 0.115(3) Uani 1 d . . .
H5 H 0.5010 0.3557 -0.1275 0.138 Uiso 1 calc . . R
C2 C 0.1174(10) 0.29528(18) -0.1286(8) 0.0966(19) Uani 1 d . . .
C3 C 0.1278(14) 0.3305(2) -0.0727(10) 0.137(3) Uani 1 d . . .
H3 H 0.0340 0.3392 -0.0353 0.164 Uiso 1 calc . . R
C4 C 0.2683(16) 0.35201(19) -0.0717(10) 0.139(4) Uani 1 d . . .
H4 H 0.2703 0.3749 -0.0332 0.167 Uiso 1 calc . . R
C1 C -0.0399(13) 0.2715(3) -0.1298(14) 0.178(4) Uani 1 d . . .
H1A H -0.1208 0.2690 -0.2402 0.266 Uiso 1 calc . . GR
H1B H -0.1067 0.2814 -0.0621 0.266 Uiso 1 calc . . GR
H1C H 0.0073 0.2488 -0.0877 0.266 Uiso 1 calc . . GR
O3 O -0.0541(5) 0.02780(9) -0.2819(5) 0.0639(10) Uani 0.838(5) d B 1 .
H3A H -0.1110 0.0464 -0.2925 0.096 Uiso 1 calc B 1 GR
O3A O 0.039(2) 0.0551(5) -0.370(2) 0.0639(10) Uani 0.162(5) d B 2 .

loop_
_atom_site_aniso_label
_atom_site_aniso_U_11
_atom_site_aniso_U_22
_atom_site_aniso_U_33
_atom_site_aniso_U_23
_atom_site_aniso_U_13
_atom_site_aniso_U_12
Cl1 0.1393(13) 0.0727(8) 0.0775(8) 0.0038(6) 0.0617(9) 0.0167(8)
O2 0.084(2) 0.0428(15) 0.101(2) 0.0103(15) 0.054(2) 0.0063(15)
N1 0.062(2) 0.0327(15) 0.0573(19) -0.0046(14) -0.0012(16) 0.0044(15)
C22 0.052(2) 0.0299(16) 0.053(2) 0.0023(15) 0.0144(17) 0.0086(15)
N2 0.0518(19) 0.0308(14) 0.064(2) 0.0022(14) 0.0231(16) 0.0046(13)
O1 0.095(2) 0.0409(15) 0.077(2) -0.0050(15) -0.0252(19) 0.0144(16)
C21 0.055(2) 0.0367(18) 0.071(3) 0.0017(18) 0.024(2) 0.0062(17)
C20 0.080(3) 0.0385(19) 0.061(3) 0.0044(18) 0.031(2) 0.010(2)
C17 0.054(2) 0.0288(15) 0.054(2) 0.0035(15) 0.0141(18) 0.0043(15)
C9 0.057(2) 0.0315(17) 0.055(2) 0.0022(16) 0.0083(18) 0.0039(16)
C14 0.049(2) 0.0357(18) 0.069(3) -0.0002(17) 0.008(2) 0.0034(16)
C10 0.055(2) 0.0357(18) 0.070(3) -0.0014(18) 0.003(2) -0.0022(17)
C26 0.062(3) 0.0327(18) 0.076(3) 0.0070(18) 0.033(2) 0.0104(17)
C18 0.064(3) 0.042(2) 0.062(3) 0.0018(18) 0.009(2) -0.0031(19)
C16 0.051(2) 0.0366(19) 0.068(3) 0.0082(17) 0.020(2) 0.0060(17)
C7 0.072(3) 0.0376(19) 0.051(2) 0.0011(17) 0.006(2) 0.011(2)
C12 0.057(2) 0.0311(17) 0.064(2) 0.0057(16) 0.023(2) 0.0020(16)
C24 0.064(3) 0.0395(19) 0.052(2) -0.0040(17) 0.0079(19) 0.0019(18)
C23 0.053(2) 0.045(2) 0.063(2) -0.0017(18) 0.0093(19) 0.0074(18)
C11 0.054(2) 0.0392(19) 0.069(3) 0.0072(18) 0.011(2) 0.0061(17)
C13 0.054(2) 0.0313(17) 0.070(3) 0.0018(17) 0.011(2) -0.0023(16)
C8 0.061(2) 0.0352(18) 0.060(2) 0.0007(17) 0.010(2) 0.0040(17)
C19 0.098(4) 0.044(2) 0.050(2) -0.0068(18) 0.011(2) 0.000(2)
C25 0.083(3) 0.0370(19) 0.063(3) 0.0006(18) 0.032(2) 0.011(2)
C15 0.060(3) 0.058(3) 0.120(4) -0.003(3) 0.008(3) 0.007(2)
C6 0.090(4) 0.042(2) 0.085(3) -0.002(2) 0.003(3) -0.002(2)
C5 0.153(7) 0.041(3) 0.105(5) -0.003(3) -0.026(5) -0.005(3)
C2 0.112(5) 0.092(4) 0.091(4) -0.007(3) 0.038(4) 0.035(4)
C3 0.180(9) 0.117(6) 0.106(5) -0.027(5) 0.033(6) 0.079(6)
C4 0.201(10) 0.062(4) 0.100(5) -0.027(4) -0.032(6) 0.049(5)
C1 0.152(8) 0.198(11) 0.226(12) -0.012(9) 0.123(9) -0.001(8)
O3 0.049(2) 0.056(2) 0.087(3) -0.0089(19) 0.0206(18) 0.0011(16)
O3A 0.049(2) 0.056(2) 0.087(3) -0.0089(19) 0.0206(18) 0.0011(16)

loop_
_atom_type_symbol
_atom_type_description
_atom_type_scat_dispersion_real
_atom_type_scat_dispersion_imag
_atom_type_scat_source
C C 0.0181 0.0091 'International Tables Vol C Tables 4.2.6.8 and 6.1.1.4'
H H 0.0000 0.0000 'International Tables Vol C Tables 4.2.6.8 and 6.1.1.4'
Cl Cl 0.3639 0.7018 'International Tables Vol C Tables 4.2.6.8 and 6.1.1.4'
N N 0.0311 0.0180 'International Tables Vol C Tables 4.2.6.8 and 6.1.1.4'
O O 0.0492 0.0322 'International Tables Vol C Tables 4.2.6.8 and 6.1.1.4'

loop_
_geom_angle_atom_site_label_1
_geom_angle_atom_site_label_2
_geom_angle_atom_site_label_3
_geom_angle
C8 N1 C9 126.9(3)
C21 C22 C17 118.6(4)
C21 C22 C23 120.0(4)
C17 C22 C23 121.4(4)
C17 N2 C26 116.0(3)
C16 N2 C17 124.1(3)
C16 N2 C26 119.5(3)
C20 C21 C22 120.2(4)
C21 C20 Cl1 118.7(4)
C19 C20 Cl1 119.6(4)
C19 C20 C21 121.7(4)
C22 C17 N2 119.8(3)
C18 C17 C22 120.2(4)
C18 C17 N2 119.9(4)
C14 C9 N1 122.4(4)
C10 C9 N1 117.7(3)
C10 C9 C14 119.8(3)
C9 C14 C13 118.8(4)
C9 C10 C11 121.7(4)
N2 C26 C25 113.3(3)
C19 C18 C17 120.4(4)
O2 C16 N2 122.4(4)
O2 C16 C12 120.1(3)
N2 C16 C12 117.5(4)
C6 C7 C8 118.5(4)
C6 C7 C2 121.1(5)
C2 C7 C8 120.4(5)
C11 C12 C16 120.4(4)
C13 C12 C16 120.2(4)
C13 C12 C11 119.3(3)
C25 C24 C23 114.0(3)
C22 C23 C24 113.5(3)
O3 C23 C22 113.5(4)
O3 C23 C24 106.7(3)
O3A C23 C22 115.1(9)
O3A C23 C24 125.5(10)
O3A C23 O3 74.6(9)
C10 C11 C12 118.4(4)
C10 C11 C15 119.2(4)
C12 C11 C15 122.4(4)
C12 C13 C14 121.9(4)
N1 C8 C7 114.6(3)
O1 C8 N1 123.7(4)
O1 C8 C7 121.7(4)
C20 C19 C18 118.8(4)
C24 C25 C26 115.0(4)
C7 C6 C5 120.7(6)
C4 C5 C6 119.4(7)
C7 C2 C3 115.8(7)
C7 C2 C1 122.0(6)
C3 C2 C1 122.2(7)
C4 C3 C2 122.5(8)
C5 C4 C3 120.5(7)

loop_
_geom_bond_atom_site_label_1
_geom_bond_atom_site_label_2
_geom_bond_distance
Cl1 C20 1.745(4)
O2 C16 1.222(5)
N1 C9 1.424(4)
N1 C8 1.333(5)
C22 C21 1.381(5)
C22 C17 1.392(5)
C22 C23 1.520(5)
N2 C17 1.429(5)
N2 C26 1.489(4)
N2 C16 1.351(5)
O1 C8 1.221(5)
C21 C20 1.375(6)
C20 C19 1.363(7)
C17 C18 1.389(6)
C9 C14 1.382(5)
C9 C10 1.379(6)
C14 C13 1.387(5)
C10 C11 1.392(5)
C26 C25 1.501(6)
C18 C19 1.379(6)
C16 C12 1.509(5)
C7 C8 1.505(5)
C7 C6 1.370(7)
C7 C2 1.379(7)
C12 C11 1.399(6)
C12 C13 1.381(5)
C24 C23 1.526(5)
C24 C25 1.498(6)
C23 O3 1.370(5)
C23 O3A 1.225(19)
C11 C15 1.512(6)
C6 C5 1.382(7)
C5 C4 1.343(12)
C2 C3 1.417(10)
C2 C1 1.499(11)
C3 C4 1.345(13)

loop_
_geom_torsion_atom_site_label_1
_geom_torsion_atom_site_label_2
_geom_torsion_atom_site_label_3
_geom_torsion_atom_site_label_4
_geom_torsion
Cl1 C20 C19 C18 179.3(3)
O2 C16 C12 C11 -60.3(6)
O2 C16 C12 C13 116.3(5)
N1 C9 C14 C13 -177.9(4)
N1 C9 C10 C11 179.4(4)
C22 C21 C20 Cl1 179.2(3)
C22 C21 C20 C19 -0.8(6)
C22 C17 C18 C19 -1.1(6)
N2 C17 C18 C19 -177.3(3)
N2 C26 C25 C24 -65.2(4)
N2 C16 C12 C11 121.4(4)
N2 C16 C12 C13 -62.1(5)
C21 C22 C17 N2 175.8(3)
C21 C22 C17 C18 -0.4(5)
C21 C22 C23 C24 -114.8(4)
C21 C22 C23 O3 7.2(5)
C21 C22 C23 O3A 90.5(11)
C21 C20 C19 C18 -0.7(6)
C17 C22 C21 C20 1.3(5)
C17 C22 C23 C24 65.9(5)
C17 C22 C23 O3 -172.1(3)
C17 C22 C23 O3A -88.7(10)
C17 N2 C26 C25 84.2(4)
C17 N2 C16 O2 171.8(4)
C17 N2 C16 C12 -9.9(6)
C17 C18 C19 C20 1.6(6)
C9 N1 C8 O1 0.7(7)
C9 N1 C8 C7 -178.9(4)
C9 C14 C13 C12 -1.4(7)
C9 C10 C11 C12 -1.5(7)
C9 C10 C11 C15 178.9(5)
C14 C9 C10 C11 0.4(7)
C10 C9 C14 C13 1.0(7)
C26 N2 C17 C22 -63.1(4)
C26 N2 C17 C18 113.0(4)
C26 N2 C16 O2 -1.3(6)
C26 N2 C16 C12 177.0(4)
C16 N2 C17 C22 123.5(4)
C16 N2 C17 C18 -60.3(5)
C16 N2 C26 C25 -102.1(4)
C16 C12 C11 C10 177.6(4)
C16 C12 C11 C15 -2.8(7)
C16 C12 C13 C14 -176.2(4)
C7 C6 C5 C4 2.0(9)
C7 C2 C3 C4 0.0(11)
C23 C22 C21 C20 -178.0(3)
C23 C22 C17 N2 -5.0(5)
C23 C22 C17 C18 178.9(3)
C23 C24 C25 C26 62.8(5)
C11 C12 C13 C14 0.3(6)
C13 C12 C11 C10 1.1(6)
C13 C12 C11 C15 -179.3(5)
C8 N1 C9 C14 -32.8(7)
C8 N1 C9 C10 148.2(4)
C8 C7 C6 C5 179.0(5)
C8 C7 C2 C3 180.0(5)
C8 C7 C2 C1 -0.2(9)
C25 C24 C23 C22 -77.0(5)
C25 C24 C23 O3 157.3(4)
C25 C24 C23 O3A 74.5(12)
C6 C7 C8 N1 66.7(5)
C6 C7 C8 O1 -113.0(5)
C6 C7 C2 C3 0.5(8)
C6 C7 C2 C1 -179.6(7)
C6 C5 C4 C3 -1.5(11)
C2 C7 C8 N1 -112.8(5)
C2 C7 C8 O1 67.6(6)
C2 C7 C6 C5 -1.5(8)
C2 C3 C4 C5 0.5(13)
C1 C2 C3 C4 -179.8(8)
